data_7063703
loop_
_publ_author_name
'Nowak, Patryk'
'Sikorski, Artur'

_publ_section_title
;
 Synthesis, structural characterization, in silico ADMET and molecular
 docking studies of a Schiff base derived from 4-hydroxybenzaldehyde and
 4-aminobenzoic acid
;
_journal_issue 14
_journal_name_full 'New Journal of Chemistry'
_journal_page_first 5940
_journal_page_last 5949
_journal_paper_doi 10.1039/D4NJ02791D
_journal_volume 49
_journal_year 2025
_chemical_formula_moiety '2(C14 H11 N O3), H2 O'
_chemical_formula_sum 'C28 H24 N2 O7'
_chemical_formula_weight 500.512
_space_group_crystal_system monoclinic
_space_group_IT_number 14
_space_group_name_Hall '-P 2yn'
_space_group_name_H-M_alt 'P 1 21/n 1'
_symmetry_Int_Tables_number 14
_audit_creation_date 2024-07-21
_audit_creation_method
;
Olex2 1.5-dev
(compiled 2024.05.30 svn.r93eb12d9 for OlexSys, GUI svn.r6697)
;
_audit_update_record
;
2025-02-04 deposited with the CCDC.	2025-03-05 downloaded from the CCDC.
;
_cell_angle_alpha 90
_cell_angle_beta 94.210(3)
_cell_angle_gamma 90
_cell_formula_units_Z 4
_cell_length_a 8.6372(3)
_cell_length_b 11.4481(4)
_cell_length_c 24.7299(9)
_cell_measurement_reflns_used 30089
_cell_measurement_temperature 291(2)
_cell_measurement_theta_max 25.002
_cell_measurement_theta_min 3.304
_cell_volume 2438.68(15)
_computing_cell_refinement 'CrysAlis RED,Version 1.171.32.15 (Oxford Diffraction, 2008)'
_computing_data_collection 'CrysAlis CCD,Version 1.171.32.15 (Oxford Diffraction, 2008)'
_computing_data_reduction 'CrysAlis RED,Version 1.171.32.15 (Oxford Diffraction, 2008)'
_computing_molecular_graphics 'Olex2 1.5-dev (Dolomanov et al., 2009)'
_computing_publication_material 'Olex2 1.5-dev (Dolomanov et al., 2009)'
_computing_structure_refinement 'olex2.refine 1.5-dev (Bourhis et al., 2015)'
_computing_structure_solution 'SHELXS (Sheldrick, 2015a)'
_diffrn_ambient_temperature 291.15
_diffrn_detector_area_resol_mean 10.4002
_diffrn_measured_fraction_theta_full 0.9977
_diffrn_measured_fraction_theta_max 0.9977
_diffrn_measurement_device_type 'Oxford Diffraction Ruby CCD'
_diffrn_measurement_method \w
_diffrn_radiation_type 'Mo K\a'
_diffrn_radiation_wavelength 0.71073
_diffrn_reflns_av_R_equivalents 0.0520
_diffrn_reflns_av_unetI/netI 0.0420
_diffrn_reflns_Laue_measured_fraction_full 0.9977
_diffrn_reflns_Laue_measured_fraction_max 0.9977
_diffrn_reflns_limit_h_max 11
_diffrn_reflns_limit_h_min -11
_diffrn_reflns_limit_k_max 15
_diffrn_reflns_limit_k_min -15
_diffrn_reflns_limit_l_max 30
_diffrn_reflns_limit_l_min -33
_diffrn_reflns_number 35631
_diffrn_reflns_point_group_measured_fraction_full 0.9977
_diffrn_reflns_point_group_measured_fraction_max 0.9977
_diffrn_reflns_theta_full 25.0017
_diffrn_reflns_theta_max 25.00
_diffrn_reflns_theta_min 3.30
_exptl_absorpt_coefficient_mu 0.099
_exptl_absorpt_correction_T_max 0.999
_exptl_absorpt_correction_T_min 0.975
_exptl_absorpt_correction_type multi-scan
_exptl_absorpt_process_details
;
Empirical absorption correction using spherical harmonics,
implemented in SCALE3 ABSPACK scaling algorithm 
(Oxford Diffraction, 2008).
;
_exptl_crystal_colour yellow
_exptl_crystal_colour_primary yellow
_exptl_crystal_density_diffrn 1.363
_exptl_crystal_description plate
_exptl_crystal_F_000 1048.762
_exptl_crystal_size_max 0.47
_exptl_crystal_size_mid 0.25
_exptl_crystal_size_min 0.09
_refine_diff_density_max 0.3395
_refine_diff_density_min -0.2880
_refine_diff_density_rms 0.0595
_refine_ls_d_res_high 0.8408
_refine_ls_d_res_low 6.1661
_refine_ls_goodness_of_fit_ref 1.0948
_refine_ls_hydrogen_treatment mixed
_refine_ls_matrix_type full
_refine_ls_number_constraints 18
_refine_ls_number_parameters 420
_refine_ls_number_reflns 4288
_refine_ls_number_restraints 4
_refine_ls_restrained_S_all 1.0942
_refine_ls_R_factor_all 0.0763
_refine_ls_R_factor_gt 0.0496
_refine_ls_shift/su_max 0.0008
_refine_ls_shift/su_mean 0.0000
_refine_ls_structure_factor_coef Fsqd
_refine_ls_weighting_details 'w=1/[\s^2^(Fo^2^)+(0.0472P)^2^+0.6016P] where P=(Fo^2^+2Fc^2^)/3'
_refine_ls_weighting_scheme calc
_refine_ls_wR_factor_gt 0.1113
_refine_ls_wR_factor_ref 0.1235
_reflns_Friedel_coverage 0.0
_reflns_limit_h_max 9
_reflns_limit_h_min -10
_reflns_limit_k_max 13
_reflns_limit_k_min 0
_reflns_limit_l_max 29
_reflns_limit_l_min -8
_reflns_number_gt 3135
_reflns_number_total 4288
_reflns_threshold_expression I>=2u(I)
_cod_data_source_file d4nj02791d2.cif
_cod_data_source_block 1
_cod_depositor_comments 'Adding full bibliography for 7063703.cif.'
_cod_original_cell_volume 2438.70(14)
_cod_database_code 7063703
_olex2_refinement_description
;
1. Fixed Uiso
 At 1.2 times of:
  All C(H) groups
2. Restrained distances
 O36-H36 \\sim O15-H15 \\sim O16-H16 \\sim O35-H35
 with sigma of 0.02
3. Others
 Fixed Sof: H15(0.5) H16(0.5) H35(0.5) H36(0.5)
;
_olex2_refine_details
;
Refinement using NoSpherA2, an implementation of
NOn-SPHERical Atom-form-factors in Olex2.
Please cite:
F. Kleemiss et al. Chem. Sci. DOI 10.1039/D0SC05526C - 2021
NoSpherA2 implementation of HAR makes use of
tailor-made aspherical atomic form factors calculated
on-the-fly from a Hirshfeld-partitioned electron density (ED) - not from
spherical-atom form factors.

The ED is calculated from a gaussian basis set single determinant SCF
wavefunction - either Hartree-Fock or DFT using selected funtionals
- for a fragment of the crystal.
This fragment can be embedded in an electrostatic crystal field by employing cluster charges
or modelled using implicit solvation models, depending on the software used.
The following options were used:
   SOFTWARE:       ORCA 5.0
   PARTITIONING:   NoSpherA2
   INT ACCURACY:   Normal
   METHOD:         R2SCAN
   BASIS SET:      cc-pVTZ
   CHARGE:         0
   MULTIPLICITY:   1
   DATE:           2024-07-21_22-09-02
;
_olex2_submission_special_instructions 'No special instructions were received'

loop_
_space_group_symop_id
_space_group_symop_operation_xyz
1 x,y,z
2 -x+1/2,y+1/2,-z+1/2
3 -x,-y,-z
4 x-1/2,-y-1/2,z-1/2

loop_
_atom_site_label
_atom_site_type_symbol
_atom_site_fract_x
_atom_site_fract_y
_atom_site_fract_z
_atom_site_U_iso_or_equiv
_atom_site_adp_type
_atom_site_occupancy
_atom_site_refinement_flags_posn
_atom_site_refinement_flags_occupancy
_atom_site_disorder_group
N1 N -0.01362(19) 0.24288(15) 0.60076(6) 0.0449(4) Uani 1.000000 . . .
O1W O 0.1623(2) 0.45215(15) 0.60620(7) 0.0522(4) Uani 1.000000 . . .
H1Wa H 0.103(3) 0.387(2) 0.6098(10) 0.050(8) Uiso 1.000000 . . .
H1Wb H 0.249(4) 0.420(3) 0.5982(13) 0.089(12) Uiso 1.000000 . . .
C1 C -0.0009(3) 0.1538(2) 0.63160(9) 0.0525(6) Uani 1.000000 . . .
H1 H -0.068(3) 0.070(2) 0.6222(9) 0.0629(7) Uiso 1.000000 . . .
C2 C 0.0939(3) 0.14785(19) 0.68287(8) 0.0496(5) Uani 1.000000 . . .
C3 C 0.1790(4) 0.2411(3) 0.70379(11) 0.0812(9) Uani 1.000000 . . .
H3 H 0.170(3) 0.328(3) 0.6799(12) 0.0974(11) Uiso 1.000000 . . .
C4 C 0.2691(4) 0.2312(3) 0.75229(11) 0.0894(11) Uani 1.000000 . . .
H4 H 0.327(4) 0.309(3) 0.7695(13) 0.1073(13) Uiso 1.000000 . . .
C5 C 0.2749(2) 0.12853(19) 0.78066(8) 0.0496(6) Uani 1.000000 . . .
C6 C 0.1843(4) 0.0376(2) 0.76200(12) 0.0913(11) Uani 1.000000 . . .
H6 H 0.179(3) -0.043(3) 0.7862(12) 0.1096(13) Uiso 1.000000 . . .
C7 C 0.0948(4) 0.0476(2) 0.71323(12) 0.0941(11) Uani 1.000000 . . .
H7 H 0.028(4) -0.021(3) 0.6921(13) 0.1130(14) Uiso 1.000000 . . .
C8 C -0.1030(2) 0.23588(18) 0.55089(8) 0.0403(5) Uani 1.000000 . . .
C9 C -0.1104(3) 0.1355(2) 0.51915(8) 0.0489(6) Uani 1.000000 . . .
H9 H -0.049(2) 0.0609(19) 0.5315(8) 0.0587(7) Uiso 1.000000 . . .
C10 C -0.1969(3) 0.1340(2) 0.46956(9) 0.0490(5) Uani 1.000000 . . .
H10 H -0.202(2) 0.0586(19) 0.4454(9) 0.0588(7) Uiso 1.000000 . . .
C11 C -0.2778(2) 0.23277(18) 0.45102(8) 0.0407(5) Uani 1.000000 . . .
C12 C -0.2695(2) 0.33386(19) 0.48232(8) 0.0452(5) Uani 1.000000 . . .
H12 H -0.336(2) 0.4132(19) 0.4688(9) 0.0542(6) Uiso 1.000000 . . .
C13 C -0.1814(3) 0.33508(19) 0.53150(8) 0.0467(5) Uani 1.000000 . . .
H13 H -0.179(2) 0.4088(18) 0.5553(8) 0.0561(6) Uiso 1.000000 . . .
C14 C -0.3750(2) 0.2294(2) 0.39903(8) 0.0453(5) Uani 1.000000 . . .
O15 O -0.3804(2) 0.13490(15) 0.37230(6) 0.0622(5) Uani 1.000000 D . .
H15 H -0.448(5) 0.128(5) 0.3449(16) 0.058(16) Uiso 0.500000 D P 1
O16 O -0.4496(2) 0.32019(14) 0.38441(6) 0.0577(4) Uani 1.000000 D . .
H16 H -0.521(5) 0.318(4) 0.3585(16) 0.056(15) Uiso 0.500000 D P 2
O17 O 0.36527(19) 0.12420(16) 0.82768(6) 0.0641(5) Uani 1.000000 . . .
H17 H 0.353(3) 0.056(3) 0.8488(13) 0.079(9) Uiso 1.000000 . . .
N21 N -1.07071(19) 0.19041(15) 0.08315(7) 0.0474(5) Uani 1.000000 . . .
C21 C -1.0694(2) 0.2706(2) 0.04761(8) 0.0462(5) Uani 1.000000 . . .
H21 H -0.986(2) 0.3392(18) 0.0542(8) 0.0555(6) Uiso 1.000000 . . .
C22 C -1.1694(2) 0.27450(17) -0.00240(8) 0.0401(5) Uani 1.000000 . . .
C23 C -1.1589(2) 0.36965(19) -0.03659(9) 0.0477(5) Uani 1.000000 . . .
H23 H -1.084(2) 0.4364(18) -0.0266(8) 0.0572(7) Uiso 1.000000 . . .
C24 C -1.2482(2) 0.37801(19) -0.08503(9) 0.0484(5) Uani 1.000000 . . .
H24 H -1.241(2) 0.4521(18) -0.1112(9) 0.0581(7) Uiso 1.000000 . . .
C25 C -1.3524(2) 0.29003(18) -0.10023(8) 0.0416(5) Uani 1.000000 . . .
C26 C -1.3644(2) 0.19323(19) -0.06675(8) 0.0445(5) Uani 1.000000 . . .
H26 H -1.444(2) 0.1260(18) -0.0765(8) 0.0534(6) Uiso 1.000000 . . .
C27 C -1.2739(2) 0.18573(19) -0.01862(8) 0.0445(5) Uani 1.000000 . . .
H27 H -1.285(2) 0.1154(17) 0.0066(8) 0.0533(6) Uiso 1.000000 . . .
C28 C -0.9672(2) 0.20015(18) 0.12976(8) 0.0454(5) Uani 1.000000 . . .
C29 C -0.9415(3) 0.3046(2) 0.15754(9) 0.0561(6) Uani 1.000000 . . .
H29 H -1.005(3) 0.380(2) 0.1456(9) 0.0673(7) Uiso 1.000000 . . .
C30 C -0.8416(3) 0.3079(2) 0.20411(9) 0.0573(6) Uani 1.000000 . . .
H30 H -0.835(3) 0.383(2) 0.2248(9) 0.0687(8) Uiso 1.000000 . . .
C31 C -0.7654(2) 0.20832(18) 0.22325(8) 0.0468(5) Uani 1.000000 . . .
C32 C -0.7907(3) 0.1046(2) 0.19540(10) 0.0629(7) Uani 1.000000 . . .
H32 H -0.735(3) 0.032(2) 0.2078(10) 0.0755(8) Uiso 1.000000 . . .
C33 C -0.8928(3) 0.1005(2) 0.14941(10) 0.0610(7) Uani 1.000000 . . .
H33 H -0.907(3) 0.023(2) 0.1316(9) 0.0732(8) Uiso 1.000000 . . .
C34 C -0.6584(3) 0.2134(2) 0.27270(8) 0.0489(6) Uani 1.000000 . . .
O35 O -0.6423(2) 0.30886(14) 0.29742(7) 0.0634(5) Uani 1.000000 D . .
H35 H -0.575(5) 0.309(4) 0.3254(15) 0.051(14) Uiso 0.500000 D P 1
O36 O -0.5875(2) 0.12104(15) 0.28779(7) 0.0689(5) Uani 1.000000 D . .
H36 H -0.514(5) 0.130(6) 0.313(2) 0.08(2) Uiso 0.500000 D P 2
O37 O -1.43929(19) 0.30287(15) -0.14722(6) 0.0592(5) Uani 1.000000 . . .
H37 H -1.509(3) 0.239(2) -0.1518(12) 0.069(9) Uiso 1.000000 . . .

loop_
_atom_site_aniso_label
_atom_site_aniso_U_11
_atom_site_aniso_U_22
_atom_site_aniso_U_33
_atom_site_aniso_U_12
_atom_site_aniso_U_13
_atom_site_aniso_U_23
N1 0.0516(10) 0.0523(10) 0.0274(9) -0.0091(8) -0.0192(8) 0.0032(8)
O1W 0.0613(11) 0.0478(10) 0.0448(10) -0.0032(10) -0.0139(8) -0.0062(8)
C1 0.0614(14) 0.0546(14) 0.0373(13) -0.0107(11) -0.0231(11) 0.0034(11)
C2 0.0569(13) 0.0551(13) 0.0330(12) -0.0064(11) -0.0211(10) 0.0046(10)
C3 0.105(2) 0.0802(18) 0.0502(16) -0.0456(16) -0.0489(15) 0.0281(14)
C4 0.119(2) 0.0851(19) 0.0546(17) -0.0587(18) -0.0555(16) 0.0348(15)
C5 0.0521(13) 0.0582(14) 0.0349(12) -0.0095(11) -0.0204(10) 0.0083(10)
C6 0.143(3) 0.0532(15) 0.0670(19) -0.0191(17) -0.0653(19) 0.0163(13)
C7 0.150(3) 0.0488(15) 0.072(2) -0.0205(16) -0.0736(19) 0.0128(13)
C8 0.0426(11) 0.0490(12) 0.0267(11) -0.0071(9) -0.0142(9) 0.0028(9)
C9 0.0576(13) 0.0519(13) 0.0333(12) 0.0086(11) -0.0227(10) -0.0024(10)
C10 0.0561(13) 0.0554(13) 0.0320(12) 0.0055(11) -0.0203(10) -0.0069(10)
C11 0.0425(11) 0.0494(12) 0.0277(11) -0.0040(9) -0.0148(9) 0.0008(9)
C12 0.0523(13) 0.0463(12) 0.0336(12) -0.0041(10) -0.0195(10) 0.0034(10)
C13 0.0603(13) 0.0452(12) 0.0314(12) -0.0066(10) -0.0186(10) -0.0016(10)
C14 0.0468(12) 0.0555(13) 0.0302(12) -0.0025(11) -0.0193(9) 0.0009(10)
O15 0.0697(11) 0.0709(11) 0.0413(10) 0.0077(9) -0.0289(9) -0.0105(8)
O16 0.0666(11) 0.0583(10) 0.0429(10) -0.0019(8) -0.0326(8) 0.0052(8)
O17 0.0703(11) 0.0733(11) 0.0431(10) -0.0197(9) -0.0335(8) 0.0172(8)
N21 0.0461(10) 0.0592(11) 0.0334(10) -0.0110(8) -0.0199(8) 0.0041(9)
C21 0.0452(12) 0.0558(13) 0.0347(12) -0.0086(10) -0.0178(10) -0.0006(10)
C22 0.0405(11) 0.0469(11) 0.0304(11) -0.0025(9) -0.0148(9) -0.0004(9)
C23 0.0503(13) 0.0451(12) 0.0441(13) -0.0088(10) -0.0198(10) 0.0027(10)
C24 0.0522(13) 0.0457(12) 0.0440(13) -0.0019(10) -0.0184(11) 0.0102(10)
C25 0.0417(11) 0.0490(12) 0.0316(11) 0.0020(9) -0.0148(9) 0.0047(9)
C26 0.0457(12) 0.0517(12) 0.0327(12) -0.0091(10) -0.0192(10) 0.0044(10)
C27 0.0498(12) 0.0502(12) 0.0305(11) -0.0084(10) -0.0160(10) 0.0077(10)
C28 0.0468(12) 0.0547(13) 0.0314(11) -0.0105(10) -0.0191(9) 0.0056(10)
C29 0.0641(15) 0.0570(14) 0.0422(13) 0.0040(12) -0.0297(11) -0.0045(11)
C30 0.0712(15) 0.0553(14) 0.0404(13) -0.0011(12) -0.0300(12) -0.0057(11)
C31 0.0540(13) 0.0518(13) 0.0310(11) -0.0133(10) -0.0222(10) 0.0050(10)
C32 0.0846(17) 0.0493(14) 0.0481(15) -0.0078(13) -0.0400(13) 0.0074(11)
C33 0.0835(17) 0.0481(13) 0.0453(14) -0.0135(12) -0.0369(13) 0.0031(11)
C34 0.0575(13) 0.0524(14) 0.0329(12) -0.0095(11) -0.0226(10) 0.0062(11)
O35 0.0762(12) 0.0625(10) 0.0459(10) -0.0115(9) -0.0343(9) 0.0019(8)
O36 0.0827(13) 0.0656(11) 0.0514(11) -0.0018(10) -0.0426(10) 0.0019(9)
O37 0.0619(10) 0.0683(11) 0.0429(9) -0.0052(9) -0.0277(8) 0.0149(8)

loop_
_atom_type_symbol
_atom_type_scat_dispersion_real
_atom_type_scat_dispersion_imag
_atom_type_scat_source
_atom_type_scat_dispersion_source
C 0.00313 0.00162 'NoSpherA2: Chem.Sci. 2021, DOI:10.1039/D0SC05526C' 'Brennan, Cowan, Rev. Sci. Instrum., 1992, 63, 850'
H 0.00000 0.00000 'NoSpherA2: Chem.Sci. 2021, DOI:10.1039/D0SC05526C' 'Brennan, Cowan, Rev. Sci. Instrum., 1992, 63, 850'
N 0.00612 0.00332 'NoSpherA2: Chem.Sci. 2021, DOI:10.1039/D0SC05526C' 'Brennan, Cowan, Rev. Sci. Instrum., 1992, 63, 850'
O 0.01085 0.00610 'NoSpherA2: Chem.Sci. 2021, DOI:10.1039/D0SC05526C' 'Brennan, Cowan, Rev. Sci. Instrum., 1992, 63, 850'

loop_
_geom_angle_atom_site_label_1
_geom_angle_atom_site_label_2
_geom_angle_atom_site_label_3
_geom_angle
_geom_angle_site_symmetry_1
_geom_angle_site_symmetry_3
_geom_angle_publ_flag
C8 N1 C1 119.79(18) . . ?
H1Wb O1W H1Wa 100(2) . . ?
H1 C1 N1 122.2(11) . . ?
C2 C1 N1 125.2(2) . . ?
C2 C1 H1 112.6(11) . . ?
C3 C2 C1 122.7(2) . . ?
C7 C2 C1 119.7(2) . . ?
C7 C2 C3 117.5(2) . . ?
H3 C3 C2 117.6(15) . . ?
C4 C3 C2 120.9(2) . . ?
C4 C3 H3 121.5(15) . . ?
H4 C4 C3 118.9(16) . . ?
C5 C4 C3 120.7(2) . . ?
C5 C4 H4 120.1(16) . . ?
C6 C5 C4 118.9(2) . . ?
O17 C5 C4 118.0(2) . . ?
O17 C5 C6 123.0(2) . . ?
H6 C6 C5 120.2(16) . . ?
C7 C6 C5 120.1(2) . . ?
C7 C6 H6 119.7(16) . . ?
C6 C7 C2 121.6(2) . . ?
H7 C7 C2 111.1(16) . . ?
H7 C7 C6 127.0(16) . . ?
C9 C8 N1 122.73(18) . . ?
C13 C8 N1 118.53(18) . . ?
C13 C8 C9 118.67(18) . . ?
H9 C9 C8 120.8(12) . . ?
C10 C9 C8 120.6(2) . . ?
C10 C9 H9 118.6(12) . . ?
H10 C10 C9 120.8(12) . . ?
C11 C10 C9 120.4(2) . . ?
C11 C10 H10 118.8(12) . . ?
C12 C11 C10 119.32(18) . . ?
C14 C11 C10 120.25(19) . . ?
C14 C11 C12 120.41(19) . . ?
H12 C12 C11 120.5(11) . . ?
C13 C12 C11 119.9(2) . . ?
C13 C12 H12 119.6(11) . . ?
C12 C13 C8 121.1(2) . . ?
H13 C13 C8 119.0(12) . . ?
H13 C13 C12 119.8(12) . . ?
O15 C14 C11 118.11(19) . . ?
O16 C14 C11 118.15(19) . . ?
O16 C14 O15 123.73(19) . . ?
H15 O15 C14 119(4) . . ?
H16 O16 C14 121(3) . . ?
H17 O17 C5 114.9(19) . . ?
C28 N21 C21 118.07(18) . . ?
H21 C21 N21 117.7(11) . . ?
C22 C21 N21 125.0(2) . . ?
C22 C21 H21 117.3(11) . . ?
C23 C22 C21 118.74(18) . . ?
C27 C22 C21 123.47(19) . . ?
C27 C22 C23 117.77(18) . . ?
H23 C23 C22 120.6(12) . . ?
C24 C23 C22 121.8(2) . . ?
C24 C23 H23 117.6(12) . . ?
H24 C24 C23 121.8(12) . . ?
C25 C24 C23 119.7(2) . . ?
C25 C24 H24 118.4(12) . . ?
C26 C25 C24 119.54(18) . . ?
O37 C25 C24 117.76(19) . . ?
O37 C25 C26 122.70(19) . . ?
H26 C26 C25 121.5(11) . . ?
C27 C26 C25 120.08(19) . . ?
C27 C26 H26 118.3(11) . . ?
C26 C27 C22 121.1(2) . . ?
H27 C27 C22 119.0(12) . . ?
H27 C27 C26 119.9(12) . . ?
C29 C28 N21 122.8(2) . . ?
C33 C28 N21 118.25(19) . . ?
C33 C28 C29 118.96(19) . . ?
H29 C29 C28 120.3(13) . . ?
C30 C29 C28 120.1(2) . . ?
C30 C29 H29 119.4(13) . . ?
H30 C30 C29 117.0(14) . . ?
C31 C30 C29 120.9(2) . . ?
C31 C30 H30 121.9(14) . . ?
C32 C31 C30 119.0(2) . . ?
C34 C31 C30 120.25(19) . . ?
C34 C31 C32 120.8(2) . . ?
H32 C32 C31 120.6(14) . . ?
C33 C32 C31 120.3(2) . . ?
C33 C32 H32 119.1(14) . . ?
C32 C33 C28 120.8(2) . . ?
H33 C33 C28 122.8(14) . . ?
H33 C33 C32 116.4(14) . . ?
O35 C34 C31 118.5(2) . . ?
O36 C34 C31 118.1(2) . . ?
O36 C34 O35 123.39(19) . . ?
H35 O35 C34 115(3) . . ?
H36 O36 C34 116(4) . . ?
H37 O37 C25 109.3(18) . . ?

loop_
_geom_bond_atom_site_label_1
_geom_bond_atom_site_label_2
_geom_bond_distance
_geom_bond_site_symmetry_2
_geom_bond_publ_flag
N1 C1 1.273(3) . ?
N1 C8 1.409(2) . ?
O1W H1Wa 0.92(3) . ?
O1W H1Wb 0.87(3) . ?
C1 H1 1.13(2) . ?
C1 C2 1.459(3) . ?
C2 C3 1.375(3) . ?
C2 C7 1.371(3) . ?
C3 H3 1.16(3) . ?
C3 C4 1.385(3) . ?
C4 H4 1.09(3) . ?
C4 C5 1.368(3) . ?
C5 C6 1.362(3) . ?
C5 O17 1.353(2) . ?
C6 H6 1.11(3) . ?
C6 C7 1.389(3) . ?
C7 H7 1.08(3) . ?
C8 C9 1.390(3) . ?
C8 C13 1.389(3) . ?
C9 H9 1.04(2) . ?
C9 C10 1.389(3) . ?
C10 H10 1.05(2) . ?
C10 C11 1.389(3) . ?
C11 C12 1.391(3) . ?
C11 C14 1.484(3) . ?
C12 H12 1.11(2) . ?
C12 C13 1.387(3) . ?
C13 H13 1.03(2) . ?
C14 O15 1.267(3) . ?
C14 O16 1.261(3) . ?
O15 H15 0.87(2) . ?
O16 H16 0.86(2) . ?
O17 H17 0.95(3) . ?
N21 C21 1.272(3) . ?
N21 C28 1.410(2) . ?
C21 H21 1.07(2) . ?
C21 C22 1.456(3) . ?
C22 C23 1.386(3) . ?
C22 C27 1.398(3) . ?
C23 H23 1.02(2) . ?
C23 C24 1.379(3) . ?
C24 H24 1.07(2) . ?
C24 C25 1.385(3) . ?
C25 C26 1.392(3) . ?
C25 O37 1.344(2) . ?
C26 H26 1.05(2) . ?
C26 C27 1.378(3) . ?
C27 H27 1.03(2) . ?
C28 C29 1.389(3) . ?
C28 C33 1.380(3) . ?
C29 H29 1.05(2) . ?
C29 C30 1.388(3) . ?
C30 H30 1.00(2) . ?
C30 C31 1.382(3) . ?
C31 C32 1.382(3) . ?
C31 C34 1.479(3) . ?
C32 H32 1.00(2) . ?
C32 C33 1.388(3) . ?
C33 H33 0.99(2) . ?
C34 O35 1.255(3) . ?
C34 O36 1.264(3) . ?
O35 H35 0.87(2) . ?
O36 H36 0.86(3) . ?
O37 H37 0.95(3) . ?

loop_
_geom_torsion_atom_site_label_1
_geom_torsion_atom_site_label_2
_geom_torsion_atom_site_label_3
_geom_torsion_atom_site_label_4
_geom_torsion
_geom_torsion_site_symmetry_1
_geom_torsion_site_symmetry_2
_geom_torsion_site_symmetry_3
_geom_torsion_site_symmetry_4
_geom_torsion_publ_flag
N1 C1 C2 C3 1.0(3) . . . . ?
N1 C1 C2 C7 178.3(3) . . . . ?
N1 C8 C9 C10 -178.2(2) . . . . ?
N1 C8 C13 C12 179.13(19) . . . . ?
C1 C2 C3 C4 -179.2(3) . . . . ?
C1 C2 C7 C6 179.4(3) . . . . ?
C2 C3 C4 C5 -0.3(4) . . . . ?
C2 C7 C6 C5 -0.4(4) . . . . ?
C3 C4 C5 C6 -3.5(4) . . . . ?
C3 C4 C5 O17 179.8(3) . . . . ?
C4 C5 C6 C7 3.8(3) . . . . ?
C8 C9 C10 C11 -0.2(3) . . . . ?
C8 C13 C12 C11 -1.3(2) . . . . ?
C9 C10 C11 C12 0.9(3) . . . . ?
C9 C10 C11 C14 -177.6(2) . . . . ?
C10 C11 C12 C13 -0.1(2) . . . . ?
C10 C11 C14 O15 -0.6(2) . . . . ?
C10 C11 C14 O16 178.2(2) . . . . ?
N21 C21 C22 C23 177.8(2) . . . . ?
N21 C21 C22 C27 -3.7(3) . . . . ?
N21 C28 C29 C30 178.1(2) . . . . ?
N21 C28 C33 C32 -179.4(2) . . . . ?
C21 C22 C23 C24 178.8(2) . . . . ?
C21 C22 C27 C26 -179.2(2) . . . . ?
C22 C23 C24 C25 0.5(3) . . . . ?
C22 C27 C26 C25 0.3(2) . . . . ?
C23 C24 C25 C26 -0.9(3) . . . . ?
C23 C24 C25 O37 178.7(2) . . . . ?
C24 C25 C26 C27 0.5(2) . . . . ?
C28 C29 C30 C31 0.6(3) . . . . ?
C28 C33 C32 C31 1.9(3) . . . . ?
C29 C30 C31 C32 -0.3(3) . . . . ?
C29 C30 C31 C34 179.5(2) . . . . ?
C30 C31 C32 C33 -0.9(3) . . . . ?
C30 C31 C34 O35 2.0(2) . . . . ?
C30 C31 C34 O36 -177.8(2) . . . . ?

loop_
_restr_equal_distance_atom_site_label_1
_restr_equal_distance_atom_site_label_2
_restr_equal_distance_site_symmetry_2
_restr_equal_distance_class_id
O15 H15 1 1
O16 H16 1 1
O35 H35 1 1
O36 H36 1 1

loop_
_restr_equal_distance_class_class_id
_restr_equal_distance_class_target_weight_param
_restr_equal_distance_class_average
_restr_equal_distance_class_esd
_restr_equal_distance_class_diff_max
1 0.0200 0.8661 0.0049 0.0071
